data_4038264
loop_
_publ_author_name
'Yang, Xiao'
'Zhang, Di'
'Liao, Yinhui'
'Zhao, Dahui'

_publ_section_title
;
 Toward an Air-Stable Triradical with Strong Spin Coupling: Synthesis of
 Substituted Truxene-5,10,15-triyl.
;
_journal_name_full 'The Journal of organic chemistry'
_journal_paper_doi 10.1021/acs.joc.9b03077
_journal_year 2020
_chemical_formula_sum 'C60 H34 Cl15 O'
_chemical_formula_weight 1302.62
_space_group_crystal_system triclinic
_space_group_IT_number 2
_space_group_name_Hall '-P 1'
_space_group_name_H-M_alt 'P -1'
_atom_sites_solution_hydrogens geom
_audit_creation_method SHELXL-2014/7
_cell_angle_alpha 86.9330(10)
_cell_angle_beta 83.3160(10)
_cell_angle_gamma 88.2460(10)
_cell_formula_units_Z 2
_cell_length_a 12.3314(2)
_cell_length_b 13.6344(2)
_cell_length_c 17.2600(2)
_cell_measurement_reflns_used 19771
_cell_measurement_temperature 179.99(10)
_cell_measurement_theta_max 29.5960
_cell_measurement_theta_min 1.8680
_cell_volume 2877.22(7)
_computing_structure_refinement 'SHELXL-2014/7 (Sheldrick, 2014)'
_diffrn_ambient_environment N~2~
_diffrn_ambient_temperature 179.99(10)
_diffrn_detector 'CCD plate'
_diffrn_measured_fraction_theta_full 0.999
_diffrn_measured_fraction_theta_max 0.998
_diffrn_measurement_device 'four-circle diffractometer'
_diffrn_measurement_device_type 'XtaLAB AFC12 (RINC): Kappa single'
_diffrn_radiation_monochromator graphite
_diffrn_radiation_probe x-ray
_diffrn_radiation_type 'Mo K\a'
_diffrn_radiation_wavelength 0.71073
_diffrn_reflns_av_R_equivalents 0.0281
_diffrn_reflns_av_unetI/netI 0.0284
_diffrn_reflns_Laue_measured_fraction_full 0.999
_diffrn_reflns_Laue_measured_fraction_max 0.998
_diffrn_reflns_limit_h_max 16
_diffrn_reflns_limit_h_min -15
_diffrn_reflns_limit_k_max 17
_diffrn_reflns_limit_k_min -17
_diffrn_reflns_limit_l_max 22
_diffrn_reflns_limit_l_min -22
_diffrn_reflns_number 39848
_diffrn_reflns_point_group_measured_fraction_full 0.999
_diffrn_reflns_point_group_measured_fraction_max 0.998
_diffrn_reflns_theta_full 25.242
_diffrn_reflns_theta_max 27.485
_diffrn_reflns_theta_min 1.864
_diffrn_source 'fine-focus sealed X-ray tube'
_diffrn_source_type 'Enhance (Mo) X-ray Source'
_exptl_absorpt_coefficient_mu 0.759
_exptl_absorpt_correction_T_max 1.00000
_exptl_absorpt_correction_T_min 0.83608
_exptl_absorpt_correction_type multi-scan
_exptl_absorpt_process_details
;
CrysAlisPro 1.171.39.29a (Rigaku Oxford Diffraction, 2015)
Empirical absorption correction using spherical harmonics,
 implemented in SCALE3 ABSPACK scaling algorithm.
;
_exptl_crystal_colour brown
_exptl_crystal_density_diffrn 1.504
_exptl_crystal_description block
_exptl_crystal_F_000 1314
_exptl_crystal_size_max 0.35
_exptl_crystal_size_mid 0.25
_exptl_crystal_size_min 0.2
_refine_diff_density_max 0.825
_refine_diff_density_min -0.526
_refine_diff_density_rms 0.058
_refine_ls_extinction_method none
_refine_ls_goodness_of_fit_ref 1.048
_refine_ls_hydrogen_treatment constr
_refine_ls_matrix_type full
_refine_ls_number_parameters 691
_refine_ls_number_reflns 13155
_refine_ls_number_restraints 0
_refine_ls_restrained_S_all 1.048
_refine_ls_R_factor_all 0.0474
_refine_ls_R_factor_gt 0.0383
_refine_ls_shift/su_max 0.001
_refine_ls_shift/su_mean 0.000
_refine_ls_structure_factor_coef Fsqd
_refine_ls_weighting_details 'w=1/[\s^2^(Fo^2^)+(0.0570P)^2^+1.4253P] where P=(Fo^2^+2Fc^2^)/3'
_refine_ls_weighting_scheme calc
_refine_ls_wR_factor_gt 0.1061
_refine_ls_wR_factor_ref 0.1111
_reflns_Friedel_coverage 0.000
_reflns_number_gt 10933
_reflns_number_total 13155
_reflns_threshold_expression 'I > 2\s(I)'
_cod_data_source_file jo9b03077_si_003.cif
_cod_data_source_block 3
_cod_database_code 4038264
_shelx_shelxl_version_number 2014/7
_shelx_space_group_comment
;
The symmetry employed for this shelxl refinement is uniquely defined
by the following loop, which should always be used as a source of
symmetry information in preference to the above space-group names.
They are only intended as comments.
;

loop_
_space_group_symop_operation_xyz
'x, y, z'
'-x, -y, -z'

loop_
_atom_site_label
_atom_site_type_symbol
_atom_site_fract_x
_atom_site_fract_y
_atom_site_fract_z
_atom_site_U_iso_or_equiv
_atom_site_adp_type
_atom_site_occupancy
_atom_site_site_symmetry_order
_atom_site_calc_flag
_atom_site_refinement_flags_posn
_atom_site_refinement_flags_adp
_atom_site_refinement_flags_occupancy
_atom_site_disorder_assembly
_atom_site_disorder_group
Cl1 Cl 0.22505(4) 0.85083(5) 0.40320(4) 0.04666(14) Uani 1 1 d . . . . .
Cl2 Cl 0.47574(6) 0.92463(5) 0.62614(3) 0.05358(17) Uani 1 1 d . . . . .
Cl3 Cl 0.41180(5) 0.95920(4) 0.20233(4) 0.04872(15) Uani 1 1 d . . . . .
Cl4 Cl 0.09483(5) 0.74614(8) 0.11163(4) 0.0814(3) Uani 1 1 d . . . . .
Cl5 Cl 0.34298(5) 0.59234(4) 0.32582(4) 0.04600(14) Uani 1 1 d . . . . .
Cl6 Cl 1.02549(4) 0.66096(4) 0.51260(3) 0.03638(12) Uani 1 1 d . . . . .
Cl7 Cl 1.11813(4) 0.42314(4) 0.27474(3) 0.04282(13) Uani 1 1 d . . . . .
Cl8 Cl 0.68637(5) 0.62359(5) 0.56517(3) 0.05032(15) Uani 1 1 d . . . . .
Cl9 Cl 0.83142(7) 0.91749(6) 0.71870(4) 0.0653(2) Uani 1 1 d . . . . .
Cl10 Cl 0.92081(5) 0.91213(4) 0.40764(3) 0.04320(13) Uani 1 1 d . . . . .
Cl11 Cl 0.52113(5) 0.35461(4) 0.19491(4) 0.04770(15) Uani 1 1 d . . . . .
Cl12 Cl 0.35467(5) 0.63876(4) 0.01322(4) 0.04807(15) Uani 1 1 d . . . . .
Cl13 Cl 0.61321(5) 0.47337(4) 0.41670(3) 0.04508(14) Uani 1 1 d . . . . .
Cl14 Cl 0.88157(5) 0.16195(4) 0.35707(4) 0.05265(16) Uani 1 1 d . . . . .
Cl15 Cl 0.81322(5) 0.42409(4) 0.12478(3) 0.04065(13) Uani 1 1 d . . . . .
O53 O 0.75960(15) 0.93887(12) -0.03671(8) 0.0457(4) Uani 1 1 d . . . . .
C1 C 0.57115(14) 0.75596(12) 0.29057(10) 0.0210(3) Uani 1 1 d . . . . .
C2 C 0.62936(14) 0.77159(13) 0.35817(10) 0.0232(3) Uani 1 1 d . . . . .
C3 C 0.73468(14) 0.73040(12) 0.36247(10) 0.0219(3) Uani 1 1 d . . . . .
C4 C 0.78557(14) 0.67688(13) 0.29064(10) 0.0217(3) Uani 1 1 d . . . . .
C5 C 0.69874(13) 0.62628(13) 0.25628(9) 0.0211(3) Uani 1 1 d . . . . .
C6 C 0.63093(13) 0.70666(12) 0.21978(9) 0.0202(3) Uani 1 1 d . . . . .
C7 C 0.54955(15) 0.81686(13) 0.41638(10) 0.0265(4) Uani 1 1 d . . . . .
C8 C 0.44713(15) 0.81928(13) 0.38623(10) 0.0271(4) Uani 1 1 d . . . . .
C9 C 0.35509(16) 0.85285(15) 0.43240(12) 0.0335(4) Uani 1 1 d . . . . .
C10 C 0.36363(18) 0.88656(16) 0.50659(12) 0.0389(5) Uani 1 1 d . . . . .
H10 H 0.3021 0.9096 0.5374 0.047 Uiso 1 1 calc R U . . .
C11 C 0.46437(19) 0.88502(16) 0.53306(11) 0.0372(5) Uani 1 1 d . . . . .
C12 C 0.55903(17) 0.85194(14) 0.48910(11) 0.0319(4) Uani 1 1 d . . . . .
H12 H 0.6266 0.8534 0.5080 0.038 Uiso 1 1 calc R U . . .
C13 C 0.46284(14) 0.78267(13) 0.30734(10) 0.0240(4) Uani 1 1 d . . . . .
C14 C 0.37241(14) 0.77405(14) 0.25910(10) 0.0276(4) Uani 1 1 d . . . . .
C15 C 0.34058(15) 0.85124(16) 0.20924(12) 0.0334(4) Uani 1 1 d . . . . .
C16 C 0.25500(16) 0.8450(2) 0.16446(13) 0.0454(6) Uani 1 1 d . . . . .
H16 H 0.2355 0.8976 0.1319 0.054 Uiso 1 1 calc R U . . .
C17 C 0.20003(17) 0.7584(2) 0.16978(13) 0.0510(7) Uani 1 1 d . . . . .
C18 C 0.22601(18) 0.6800(2) 0.21829(14) 0.0481(6) Uani 1 1 d . . . . .
H18 H 0.1874 0.6221 0.2210 0.058 Uiso 1 1 calc R U . . .
C19 C 0.31123(16) 0.68926(16) 0.26307(12) 0.0349(4) Uani 1 1 d . . . . .
C20 C 0.88150(14) 0.62184(13) 0.31874(10) 0.0234(3) Uani 1 1 d . . . . .
C21 C 0.89707(14) 0.65438(13) 0.39274(10) 0.0237(3) Uani 1 1 d . . . . .
C22 C 0.99043(15) 0.61864(14) 0.42603(11) 0.0269(4) Uani 1 1 d . . . . .
C23 C 1.05839(15) 0.54789(15) 0.38946(11) 0.0301(4) Uani 1 1 d . . . . .
H23 H 1.1185 0.5226 0.4125 0.036 Uiso 1 1 calc R U . . .
C24 C 1.03612(15) 0.51514(14) 0.31835(12) 0.0295(4) Uani 1 1 d . . . . .
C25 C 0.94962(14) 0.55382(14) 0.28029(11) 0.0269(4) Uani 1 1 d . . . . .
H25 H 0.9384 0.5345 0.2310 0.032 Uiso 1 1 calc R U . . .
C26 C 0.80761(14) 0.72097(13) 0.41883(10) 0.0235(3) Uani 1 1 d . . . . .
C27 C 0.80468(15) 0.77115(14) 0.49293(10) 0.0254(4) Uani 1 1 d . . . . .
C28 C 0.75655(17) 0.73145(15) 0.56431(11) 0.0325(4) Uani 1 1 d . . . . .
C29 C 0.76093(19) 0.77682(18) 0.63410(12) 0.0400(5) Uani 1 1 d . . . . .
H29 H 0.7264 0.7500 0.6809 0.048 Uiso 1 1 calc R U . . .
C30 C 0.81771(19) 0.86240(17) 0.63223(12) 0.0403(5) Uani 1 1 d . . . . .
C31 C 0.86577(18) 0.90606(16) 0.56329(12) 0.0379(5) Uani 1 1 d . . . . .
H31 H 0.9021 0.9649 0.5628 0.046 Uiso 1 1 calc R U . . .
C32 C 0.85819(16) 0.85941(14) 0.49478(11) 0.0295(4) Uani 1 1 d . . . . .
C33 C 0.56133(14) 0.64743(13) 0.17337(10) 0.0232(3) Uani 1 1 d . . . . .
C34 C 0.57747(14) 0.54673(13) 0.19409(10) 0.0252(4) Uani 1 1 d . . . . .
C35 C 0.51557(17) 0.47802(14) 0.16385(12) 0.0330(4) Uani 1 1 d . . . . .
C36 C 0.44608(18) 0.50719(16) 0.10867(13) 0.0385(5) Uani 1 1 d . . . . .
H36 H 0.4049 0.4612 0.0879 0.046 Uiso 1 1 calc R U . . .
C37 C 0.43892(17) 0.60520(15) 0.08495(12) 0.0336(4) Uani 1 1 d . . . . .
C38 C 0.49462(15) 0.67741(14) 0.11699(11) 0.0267(4) Uani 1 1 d . . . . .
H38 H 0.4873 0.7433 0.1011 0.032 Uiso 1 1 calc R U . . .
C39 C 0.66675(14) 0.53589(13) 0.24468(10) 0.0229(3) Uani 1 1 d . . . . .
C40 C 0.71697(14) 0.44218(13) 0.27261(11) 0.0243(4) Uani 1 1 d . . . . .
C41 C 0.69978(15) 0.40758(14) 0.35065(11) 0.0276(4) Uani 1 1 d . . . . .
C42 C 0.74915(16) 0.32145(15) 0.37771(12) 0.0328(4) Uani 1 1 d . . . . .
H42 H 0.7368 0.2999 0.4299 0.039 Uiso 1 1 calc R U . . .
C43 C 0.81701(16) 0.26891(14) 0.32485(13) 0.0333(4) Uani 1 1 d . . . . .
C44 C 0.83653(16) 0.29884(14) 0.24699(12) 0.0324(4) Uani 1 1 d . . . . .
H44 H 0.8821 0.2622 0.2121 0.039 Uiso 1 1 calc R U . . .
C45 C 0.78614(15) 0.38500(14) 0.22255(11) 0.0273(4) Uani 1 1 d . . . . .
C46 C 0.82135(15) 0.75612(14) 0.22404(10) 0.0262(4) Uani 1 1 d . . . . .
H46A H 0.8860 0.7332 0.1919 0.031 Uiso 1 1 calc R U . . .
H46B H 0.8380 0.8169 0.2463 0.031 Uiso 1 1 calc R U . . .
C47 C 0.72315(14) 0.77337(13) 0.17306(10) 0.0221(3) Uani 1 1 d . . . . .
C48 C 0.75657(14) 0.73028(14) 0.09580(10) 0.0250(4) Uani 1 1 d . . . . .
H48 H 0.7697 0.6628 0.0955 0.030 Uiso 1 1 calc R U . . .
C49 C 0.76907(14) 0.78117(14) 0.02708(10) 0.0263(4) Uani 1 1 d . . . . .
C50 C 0.74881(16) 0.88979(15) 0.02536(11) 0.0294(4) Uani 1 1 d . . . . .
C51 C 0.71344(15) 0.93761(13) 0.10070(10) 0.0261(4) Uani 1 1 d . . . . .
C52 C 0.69649(14) 0.88053(13) 0.16655(10) 0.0239(3) Uani 1 1 d . . . . .
H52 H 0.6658 0.9101 0.2115 0.029 Uiso 1 1 calc R U . . .
C54 C 0.80196(17) 0.73142(16) -0.05025(11) 0.0336(4) Uani 1 1 d . . . . .
C55 C 0.8193(2) 0.61992(18) -0.03628(13) 0.0504(6) Uani 1 1 d . . . . .
H55A H 0.8791 0.6076 -0.0059 0.076 Uiso 1 1 calc R U . . .
H55B H 0.8353 0.5901 -0.0856 0.076 Uiso 1 1 calc R U . . .
H55C H 0.7541 0.5925 -0.0087 0.076 Uiso 1 1 calc R U . . .
C56 C 0.90942(19) 0.7727(2) -0.09167(13) 0.0499(6) Uani 1 1 d . . . . .
H56A H 0.9007 0.8423 -0.1016 0.075 Uiso 1 1 calc R U . . .
H56B H 0.9279 0.7416 -0.1402 0.075 Uiso 1 1 calc R U . . .
H56C H 0.9667 0.7600 -0.0590 0.075 Uiso 1 1 calc R U . . .
C57 C 0.7101(2) 0.7478(2) -0.10285(13) 0.0462(6) Uani 1 1 d . . . . .
H57A H 0.6429 0.7241 -0.0756 0.069 Uiso 1 1 calc R U . . .
H57B H 0.7280 0.7129 -0.1497 0.069 Uiso 1 1 calc R U . . .
H57C H 0.7020 0.8167 -0.1162 0.069 Uiso 1 1 calc R U . . .
C58 C 0.69960(18) 1.05009(14) 0.09905(12) 0.0346(4) Uani 1 1 d . . . . .
C59 C 0.6691(2) 1.08696(15) 0.18120(13) 0.0434(5) Uani 1 1 d . . . . .
H59A H 0.5993 1.0620 0.2025 0.065 Uiso 1 1 calc R U . . .
H59B H 0.6654 1.1575 0.1785 0.065 Uiso 1 1 calc R U . . .
H59C H 0.7234 1.0645 0.2141 0.065 Uiso 1 1 calc R U . . .
C60 C 0.6086(2) 1.08427(17) 0.04811(14) 0.0450(5) Uani 1 1 d . . . . .
H60A H 0.6289 1.0657 -0.0046 0.067 Uiso 1 1 calc R U . . .
H60B H 0.5992 1.1544 0.0488 0.067 Uiso 1 1 calc R U . . .
H60C H 0.5413 1.0539 0.0686 0.067 Uiso 1 1 calc R U . . .
C61 C 0.8091(2) 1.09706(18) 0.06694(15) 0.0506(6) Uani 1 1 d . . . . .
H61A H 0.8642 1.0756 0.0994 0.076 Uiso 1 1 calc R U . . .
H61B H 0.8009 1.1673 0.0668 0.076 Uiso 1 1 calc R U . . .
H61C H 0.8302 1.0775 0.0146 0.076 Uiso 1 1 calc R U . . .

loop_
_atom_site_aniso_label
_atom_site_aniso_U_11
_atom_site_aniso_U_22
_atom_site_aniso_U_33
_atom_site_aniso_U_23
_atom_site_aniso_U_13
_atom_site_aniso_U_12
Cl1 0.0288(2) 0.0574(4) 0.0508(3) -0.0065(3) 0.0066(2) 0.0092(2)
Cl2 0.0788(4) 0.0538(4) 0.0261(2) -0.0110(2) 0.0024(3) 0.0172(3)
Cl3 0.0451(3) 0.0368(3) 0.0609(4) 0.0207(3) -0.0033(3) 0.0022(2)
Cl4 0.0339(3) 0.1600(9) 0.0508(4) 0.0278(5) -0.0156(3) -0.0281(4)
Cl5 0.0438(3) 0.0380(3) 0.0547(3) 0.0168(2) -0.0055(2) -0.0106(2)
Cl6 0.0371(2) 0.0420(3) 0.0327(2) -0.0019(2) -0.01566(19) -0.0005(2)
Cl7 0.0363(3) 0.0390(3) 0.0539(3) -0.0106(2) -0.0088(2) 0.0144(2)
Cl8 0.0639(4) 0.0424(3) 0.0433(3) 0.0140(2) -0.0036(3) -0.0174(3)
Cl9 0.0862(5) 0.0764(5) 0.0376(3) -0.0290(3) -0.0192(3) 0.0207(4)
Cl10 0.0559(3) 0.0342(3) 0.0397(3) 0.0012(2) -0.0033(2) -0.0182(2)
Cl11 0.0564(3) 0.0214(2) 0.0716(4) 0.0028(2) -0.0347(3) -0.0065(2)
Cl12 0.0593(3) 0.0381(3) 0.0541(3) -0.0047(2) -0.0381(3) 0.0055(2)
Cl13 0.0593(3) 0.0359(3) 0.0356(3) 0.0012(2) 0.0091(2) 0.0104(2)
Cl14 0.0515(3) 0.0372(3) 0.0656(4) 0.0151(3) -0.0052(3) 0.0194(3)
Cl15 0.0528(3) 0.0404(3) 0.0280(2) -0.0037(2) -0.0037(2) 0.0107(2)
O53 0.0703(11) 0.0393(9) 0.0248(7) 0.0076(6) 0.0022(7) -0.0028(8)
C1 0.0252(8) 0.0157(8) 0.0215(8) 0.0017(6) -0.0019(6) 0.0009(6)
C2 0.0293(9) 0.0184(8) 0.0213(8) 0.0000(6) -0.0011(7) 0.0013(7)
C3 0.0274(8) 0.0174(8) 0.0208(8) 0.0002(6) -0.0021(6) -0.0020(7)
C4 0.0222(8) 0.0215(8) 0.0214(8) -0.0017(6) -0.0027(6) 0.0004(6)
C5 0.0221(8) 0.0214(8) 0.0194(8) -0.0008(6) -0.0013(6) 0.0022(6)
C6 0.0232(8) 0.0188(8) 0.0185(7) -0.0009(6) -0.0026(6) 0.0006(6)
C7 0.0327(9) 0.0215(9) 0.0235(8) 0.0008(7) 0.0018(7) 0.0040(7)
C8 0.0309(9) 0.0220(9) 0.0263(9) 0.0025(7) 0.0028(7) 0.0037(7)
C9 0.0327(10) 0.0309(10) 0.0340(10) 0.0022(8) 0.0042(8) 0.0059(8)
C10 0.0438(11) 0.0354(11) 0.0330(10) -0.0011(9) 0.0121(9) 0.0081(9)
C11 0.0541(13) 0.0314(11) 0.0239(9) -0.0033(8) 0.0036(9) 0.0086(9)
C12 0.0420(11) 0.0281(10) 0.0248(9) -0.0027(7) -0.0023(8) 0.0084(8)
C13 0.0261(8) 0.0198(8) 0.0245(8) 0.0040(7) 0.0005(7) 0.0010(7)
C14 0.0226(8) 0.0326(10) 0.0260(9) 0.0041(7) 0.0012(7) 0.0019(7)
C15 0.0249(9) 0.0400(11) 0.0322(10) 0.0098(8) 0.0033(7) 0.0027(8)
C16 0.0260(10) 0.0713(17) 0.0352(11) 0.0188(11) 0.0005(8) 0.0056(10)
C17 0.0247(10) 0.092(2) 0.0353(11) 0.0123(12) -0.0055(8) -0.0094(11)
C18 0.0326(11) 0.0694(17) 0.0419(12) 0.0082(11) -0.0033(9) -0.0194(11)
C19 0.0289(9) 0.0411(12) 0.0328(10) 0.0080(9) 0.0009(8) -0.0054(8)
C20 0.0222(8) 0.0222(9) 0.0260(8) 0.0004(7) -0.0044(6) -0.0017(7)
C21 0.0252(8) 0.0210(9) 0.0253(8) 0.0012(7) -0.0045(7) -0.0041(7)
C22 0.0275(9) 0.0271(9) 0.0267(9) 0.0027(7) -0.0066(7) -0.0048(7)
C23 0.0239(8) 0.0309(10) 0.0362(10) 0.0041(8) -0.0087(7) 0.0008(7)
C24 0.0249(8) 0.0246(9) 0.0381(10) -0.0006(8) -0.0007(7) 0.0020(7)
C25 0.0246(8) 0.0264(9) 0.0298(9) -0.0028(7) -0.0029(7) 0.0008(7)
C26 0.0274(8) 0.0200(8) 0.0233(8) 0.0012(7) -0.0036(7) -0.0033(7)
C27 0.0286(9) 0.0261(9) 0.0223(8) -0.0005(7) -0.0074(7) 0.0025(7)
C28 0.0378(10) 0.0302(10) 0.0291(9) 0.0037(8) -0.0051(8) 0.0026(8)
C29 0.0470(12) 0.0481(13) 0.0235(9) 0.0023(9) -0.0037(8) 0.0140(10)
C30 0.0491(12) 0.0444(13) 0.0297(10) -0.0143(9) -0.0134(9) 0.0174(10)
C31 0.0450(12) 0.0323(11) 0.0395(11) -0.0111(9) -0.0146(9) 0.0027(9)
C32 0.0341(10) 0.0266(10) 0.0284(9) -0.0020(7) -0.0066(7) 0.0015(8)
C33 0.0241(8) 0.0219(9) 0.0238(8) -0.0030(7) -0.0034(6) 0.0009(7)
C34 0.0259(8) 0.0214(9) 0.0288(9) -0.0020(7) -0.0062(7) 0.0017(7)
C35 0.0379(10) 0.0203(9) 0.0432(11) -0.0016(8) -0.0155(9) -0.0001(8)
C36 0.0428(11) 0.0286(11) 0.0489(12) -0.0063(9) -0.0229(10) -0.0025(9)
C37 0.0360(10) 0.0322(11) 0.0358(10) -0.0037(8) -0.0180(8) 0.0047(8)
C38 0.0296(9) 0.0227(9) 0.0282(9) -0.0016(7) -0.0068(7) 0.0049(7)
C39 0.0243(8) 0.0209(9) 0.0237(8) -0.0008(7) -0.0046(6) 0.0021(7)
C40 0.0257(8) 0.0182(8) 0.0303(9) -0.0012(7) -0.0083(7) -0.0008(7)
C41 0.0291(9) 0.0224(9) 0.0315(9) -0.0017(7) -0.0047(7) -0.0003(7)
C42 0.0350(10) 0.0272(10) 0.0359(10) 0.0077(8) -0.0075(8) -0.0005(8)
C43 0.0308(9) 0.0231(9) 0.0468(12) 0.0046(8) -0.0111(8) 0.0042(8)
C44 0.0290(9) 0.0250(10) 0.0433(11) -0.0044(8) -0.0051(8) 0.0051(8)
C45 0.0291(9) 0.0241(9) 0.0295(9) -0.0019(7) -0.0067(7) -0.0001(7)
C46 0.0259(8) 0.0284(9) 0.0240(8) 0.0015(7) -0.0029(7) -0.0034(7)
C47 0.0260(8) 0.0209(8) 0.0189(8) -0.0002(6) -0.0012(6) -0.0010(7)
C48 0.0248(8) 0.0253(9) 0.0245(8) -0.0046(7) -0.0003(7) 0.0011(7)
C49 0.0254(8) 0.0317(10) 0.0214(8) -0.0035(7) -0.0005(7) -0.0018(7)
C50 0.0333(9) 0.0307(10) 0.0234(9) 0.0009(7) -0.0006(7) -0.0047(8)
C51 0.0292(9) 0.0233(9) 0.0255(9) 0.0006(7) -0.0017(7) -0.0042(7)
C52 0.0272(8) 0.0225(9) 0.0218(8) -0.0029(7) -0.0007(7) -0.0014(7)
C54 0.0371(10) 0.0411(12) 0.0220(9) -0.0074(8) 0.0021(8) -0.0028(9)
C55 0.0715(17) 0.0463(14) 0.0320(11) -0.0153(10) 0.0029(11) 0.0096(12)
C56 0.0421(12) 0.0723(18) 0.0324(11) -0.0088(11) 0.0108(9) -0.0044(12)
C57 0.0523(13) 0.0591(15) 0.0293(10) -0.0103(10) -0.0073(9) -0.0088(12)
C58 0.0470(12) 0.0219(10) 0.0335(10) 0.0032(8) -0.0001(9) -0.0062(8)
C59 0.0653(15) 0.0203(10) 0.0439(12) -0.0046(9) -0.0009(11) -0.0051(10)
C60 0.0582(14) 0.0292(11) 0.0451(12) 0.0104(9) -0.0030(11) 0.0042(10)
C61 0.0601(15) 0.0359(13) 0.0543(14) 0.0079(11) 0.0004(12) -0.0211(11)

loop_
_atom_type_symbol
_atom_type_description
_atom_type_scat_dispersion_real
_atom_type_scat_dispersion_imag
_atom_type_scat_source
C C 0.0033 0.0016 'International Tables Vol C Tables 4.2.6.8 and 6.1.1.4'
H H 0.0000 0.0000 'International Tables Vol C Tables 4.2.6.8 and 6.1.1.4'
Cl Cl 0.1484 0.1585 'International Tables Vol C Tables 4.2.6.8 and 6.1.1.4'
O O 0.0106 0.0060 'International Tables Vol C Tables 4.2.6.8 and 6.1.1.4'

loop_
_geom_angle_atom_site_label_1
_geom_angle_atom_site_label_2
_geom_angle_atom_site_label_3
_geom_angle
_geom_angle_site_symmetry_1
_geom_angle_site_symmetry_3
_geom_angle_publ_flag
C13 C1 C2 109.54(15) . . ?
C13 C1 C6 130.56(16) . . ?
C2 C1 C6 119.60(14) . . ?
C3 C2 C1 120.35(15) . . ?
C3 C2 C7 132.36(17) . . ?
C1 C2 C7 106.30(15) . . ?
C26 C3 C2 136.06(16) . . ?
C26 C3 C4 107.89(15) . . ?
C2 C3 C4 115.98(15) . . ?
C5 C4 C20 121.83(15) . . ?
C5 C4 C3 109.41(14) . . ?
C20 C4 C3 103.70(14) . . ?
C5 C4 C46 101.36(13) . . ?
C20 C4 C46 111.93(14) . . ?
C3 C4 C46 108.17(14) . . ?
C39 C5 C4 140.68(16) . . ?
C39 C5 C6 113.23(15) . . ?
C4 C5 C6 105.98(14) . . ?
C5 C6 C33 101.31(14) . . ?
C5 C6 C1 103.14(13) . . ?
C33 C6 C1 116.18(14) . . ?
C5 C6 C47 101.62(13) . . ?
C33 C6 C47 118.28(13) . . ?
C1 C6 C47 112.89(13) . . ?
C12 C7 C8 120.77(17) . . ?
C12 C7 C2 132.15(18) . . ?
C8 C7 C2 107.07(16) . . ?
C9 C8 C7 118.97(18) . . ?
C9 C8 C13 132.33(18) . . ?
C7 C8 C13 108.70(15) . . ?
C8 C9 C10 120.6(2) . . ?
C8 C9 Cl1 122.27(16) . . ?
C10 C9 Cl1 117.14(15) . . ?
C11 C10 C9 118.77(18) . . ?
C11 C10 H10 120.6 . . ?
C9 C10 H10 120.6 . . ?
C10 C11 C12 122.88(19) . . ?
C10 C11 Cl2 119.23(16) . . ?
C12 C11 Cl2 117.89(18) . . ?
C7 C12 C11 118.0(2) . . ?
C7 C12 H12 121.0 . . ?
C11 C12 H12 121.0 . . ?
C1 C13 C8 108.17(16) . . ?
C1 C13 C14 128.71(16) . . ?
C8 C13 C14 123.06(16) . . ?
C19 C14 C15 116.18(18) . . ?
C19 C14 C13 121.52(17) . . ?
C15 C14 C13 122.26(18) . . ?
C16 C15 C14 123.0(2) . . ?
C16 C15 Cl3 118.29(17) . . ?
C14 C15 Cl3 118.67(16) . . ?
C17 C16 C15 117.7(2) . . ?
C17 C16 H16 121.2 . . ?
C15 C16 H16 121.2 . . ?
C18 C17 C16 122.4(2) . . ?
C18 C17 Cl4 118.6(2) . . ?
C16 C17 Cl4 118.99(19) . . ?
C17 C18 C19 118.4(2) . . ?
C17 C18 H18 120.8 . . ?
C19 C18 H18 120.8 . . ?
C18 C19 C14 122.3(2) . . ?
C18 C19 Cl5 118.94(17) . . ?
C14 C19 Cl5 118.77(15) . . ?
C25 C20 C21 123.14(17) . . ?
C25 C20 C4 128.20(16) . . ?
C21 C20 C4 108.59(15) . . ?
C22 C21 C20 117.47(16) . . ?
C22 C21 C26 133.29(17) . . ?
C20 C21 C26 109.24(15) . . ?
C23 C22 C21 120.26(17) . . ?
C23 C22 Cl6 117.69(14) . . ?
C21 C22 Cl6 122.06(15) . . ?
C24 C23 C22 119.61(17) . . ?
C24 C23 H23 120.2 . . ?
C22 C23 H23 120.2 . . ?
C23 C24 C25 122.15(17) . . ?
C23 C24 Cl7 119.43(15) . . ?
C25 C24 Cl7 118.42(15) . . ?
C20 C25 C24 117.10(17) . . ?
C20 C25 H25 121.5 . . ?
C24 C25 H25 121.5 . . ?
C3 C26 C21 109.41(15) . . ?
C3 C26 C27 128.94(16) . . ?
C21 C26 C27 121.59(16) . . ?
C28 C27 C32 116.48(17) . . ?
C28 C27 C26 123.25(17) . . ?
C32 C27 C26 120.13(16) . . ?
C27 C28 C29 122.31(19) . . ?
C27 C28 Cl8 118.44(15) . . ?
C29 C28 Cl8 119.23(16) . . ?
C30 C29 C28 118.33(19) . . ?
C30 C29 H29 120.8 . . ?
C28 C29 H29 120.8 . . ?
C29 C30 C31 122.05(19) . . ?
C29 C30 Cl9 119.69(18) . . ?
C31 C30 Cl9 118.26(18) . . ?
C30 C31 C32 117.9(2) . . ?
C30 C31 H31 121.1 . . ?
C32 C31 H31 121.1 . . ?
C31 C32 C27 122.90(18) . . ?
C31 C32 Cl10 118.44(16) . . ?
C27 C32 Cl10 118.64(14) . . ?
C38 C33 C34 121.20(16) . . ?
C38 C33 C6 130.50(16) . . ?
C34 C33 C6 108.24(15) . . ?
C35 C34 C33 119.00(16) . . ?
C35 C34 C39 131.82(17) . . ?
C33 C34 C39 109.12(15) . . ?
C36 C35 C34 120.16(18) . . ?
C36 C35 Cl11 118.63(15) . . ?
C34 C35 Cl11 121.20(15) . . ?
C37 C36 C35 119.21(18) . . ?
C37 C36 H36 120.4 . . ?
C35 C36 H36 120.4 . . ?
C36 C37 C38 122.58(18) . . ?
C36 C37 Cl12 118.06(15) . . ?
C38 C37 Cl12 119.35(15) . . ?
C33 C38 C37 117.44(17) . . ?
C33 C38 H38 121.3 . . ?
C37 C38 H38 121.3 . . ?
C5 C39 C34 107.26(15) . . ?
C5 C39 C40 126.15(16) . . ?
C34 C39 C40 126.45(15) . . ?
C45 C40 C41 116.32(16) . . ?
C45 C40 C39 121.61(16) . . ?
C41 C40 C39 122.05(16) . . ?
C42 C41 C40 122.38(18) . . ?
C42 C41 Cl13 118.27(15) . . ?
C40 C41 Cl13 119.35(14) . . ?
C43 C42 C41 118.06(18) . . ?
C43 C42 H42 121.0 . . ?
C41 C42 H42 121.0 . . ?
C44 C43 C42 122.27(18) . . ?
C44 C43 Cl14 118.53(16) . . ?
C42 C43 Cl14 119.20(16) . . ?
C43 C44 C45 117.83(18) . . ?
C43 C44 H44 121.1 . . ?
C45 C44 H44 121.1 . . ?
C44 C45 C40 123.14(18) . . ?
C44 C45 Cl15 117.78(15) . . ?
C40 C45 Cl15 119.07(14) . . ?
C4 C46 C47 107.49(13) . . ?
C4 C46 H46A 110.2 . . ?
C47 C46 H46A 110.2 . . ?
C4 C46 H46B 110.2 . . ?
C47 C46 H46B 110.2 . . ?
H46A C46 H46B 108.5 . . ?
C52 C47 C48 113.14(14) . . ?
C52 C47 C46 108.90(14) . . ?
C48 C47 C46 107.66(14) . . ?
C52 C47 C6 115.84(14) . . ?
C48 C47 C6 108.24(14) . . ?
C46 C47 C6 102.24(13) . . ?
C49 C48 C47 125.15(17) . . ?
C49 C48 H48 117.4 . . ?
C47 C48 H48 117.4 . . ?
C48 C49 C50 118.89(16) . . ?
C48 C49 C54 122.18(17) . . ?
C50 C49 C54 118.93(16) . . ?
O53 C50 C49 120.65(17) . . ?
O53 C50 C51 120.60(18) . . ?
C49 C50 C51 118.74(15) . . ?
C52 C51 C50 118.63(17) . . ?
C52 C51 C58 123.00(17) . . ?
C50 C51 C58 118.36(15) . . ?
C51 C52 C47 124.96(16) . . ?
C51 C52 H52 117.5 . . ?
C47 C52 H52 117.5 . . ?
C57 C54 C49 109.22(17) . . ?
C57 C54 C55 107.84(19) . . ?
C49 C54 C55 111.09(16) . . ?
C57 C54 C56 110.27(18) . . ?
C49 C54 C56 110.71(17) . . ?
C55 C54 C56 107.66(19) . . ?
C54 C55 H55A 109.5 . . ?
C54 C55 H55B 109.5 . . ?
H55A C55 H55B 109.5 . . ?
C54 C55 H55C 109.5 . . ?
H55A C55 H55C 109.5 . . ?
H55B C55 H55C 109.5 . . ?
C54 C56 H56A 109.5 . . ?
C54 C56 H56B 109.5 . . ?
H56A C56 H56B 109.5 . . ?
C54 C56 H56C 109.5 . . ?
H56A C56 H56C 109.5 . . ?
H56B C56 H56C 109.5 . . ?
C54 C57 H57A 109.5 . . ?
C54 C57 H57B 109.5 . . ?
H57A C57 H57B 109.5 . . ?
C54 C57 H57C 109.5 . . ?
H57A C57 H57C 109.5 . . ?
H57B C57 H57C 109.5 . . ?
C59 C58 C51 111.51(16) . . ?
C59 C58 C61 106.68(18) . . ?
C51 C58 C61 109.40(18) . . ?
C59 C58 C60 108.36(19) . . ?
C51 C58 C60 110.24(17) . . ?
C61 C58 C60 110.60(18) . . ?
C58 C59 H59A 109.5 . . ?
C58 C59 H59B 109.5 . . ?
H59A C59 H59B 109.5 . . ?
C58 C59 H59C 109.5 . . ?
H59A C59 H59C 109.5 . . ?
H59B C59 H59C 109.5 . . ?
C58 C60 H60A 109.5 . . ?
C58 C60 H60B 109.5 . . ?
H60A C60 H60B 109.5 . . ?
C58 C60 H60C 109.5 . . ?
H60A C60 H60C 109.5 . . ?
H60B C60 H60C 109.5 . . ?
C58 C61 H61A 109.5 . . ?
C58 C61 H61B 109.5 . . ?
H61A C61 H61B 109.5 . . ?
C58 C61 H61C 109.5 . . ?
H61A C61 H61C 109.5 . . ?
H61B C61 H61C 109.5 . . ?

loop_
_geom_bond_atom_site_label_1
_geom_bond_atom_site_label_2
_geom_bond_distance
_geom_bond_site_symmetry_2
_geom_bond_publ_flag
Cl1 C9 1.737(2) . ?
Cl2 C11 1.744(2) . ?
Cl3 C15 1.729(2) . ?
Cl4 C17 1.747(2) . ?
Cl5 C19 1.728(2) . ?
Cl6 C22 1.7351(19) . ?
Cl7 C24 1.7347(19) . ?
Cl8 C28 1.728(2) . ?
Cl9 C30 1.734(2) . ?
Cl10 C32 1.739(2) . ?
Cl11 C35 1.740(2) . ?
Cl12 C37 1.741(2) . ?
Cl13 C41 1.7352(19) . ?
Cl14 C43 1.736(2) . ?
Cl15 C45 1.7398(19) . ?
O53 C50 1.228(2) . ?
C1 C13 1.375(2) . ?
C1 C2 1.467(2) . ?
C1 C6 1.528(2) . ?
C2 C3 1.407(2) . ?
C2 C7 1.469(2) . ?
C3 C26 1.398(2) . ?
C3 C4 1.533(2) . ?
C4 C5 1.487(2) . ?
C4 C20 1.496(2) . ?
C4 C46 1.569(2) . ?
C5 C39 1.338(2) . ?
C5 C6 1.513(2) . ?
C6 C33 1.517(2) . ?
C6 C47 1.594(2) . ?
C7 C12 1.385(3) . ?
C7 C8 1.420(3) . ?
C8 C9 1.389(3) . ?
C8 C13 1.465(3) . ?
C9 C10 1.400(3) . ?
C10 C11 1.372(3) . ?
C10 H10 0.9300 . ?
C11 C12 1.393(3) . ?
C12 H12 0.9300 . ?
C13 C14 1.478(3) . ?
C14 C19 1.394(3) . ?
C14 C15 1.400(3) . ?
C15 C16 1.386(3) . ?
C16 C17 1.373(4) . ?
C16 H16 0.9300 . ?
C17 C18 1.376(4) . ?
C18 C19 1.388(3) . ?
C18 H18 0.9300 . ?
C20 C25 1.376(3) . ?
C20 C21 1.410(2) . ?
C21 C22 1.408(3) . ?
C21 C26 1.453(3) . ?
C22 C23 1.387(3) . ?
C23 C24 1.388(3) . ?
C23 H23 0.9300 . ?
C24 C25 1.393(3) . ?
C25 H25 0.9300 . ?
C26 C27 1.479(2) . ?
C27 C28 1.393(3) . ?
C27 C32 1.394(3) . ?
C28 C29 1.391(3) . ?
C29 C30 1.376(3) . ?
C29 H29 0.9300 . ?
C30 C31 1.380(3) . ?
C31 C32 1.386(3) . ?
C31 H31 0.9300 . ?
C33 C38 1.383(2) . ?
C33 C34 1.414(2) . ?
C34 C35 1.386(3) . ?
C34 C39 1.482(2) . ?
C35 C36 1.389(3) . ?
C36 C37 1.380(3) . ?
C36 H36 0.9300 . ?
C37 C38 1.391(3) . ?
C38 H38 0.9300 . ?
C39 C40 1.484(2) . ?
C40 C45 1.394(3) . ?
C40 C41 1.398(3) . ?
C41 C42 1.390(3) . ?
C42 C43 1.379(3) . ?
C42 H42 0.9300 . ?
C43 C44 1.379(3) . ?
C44 C45 1.381(3) . ?
C44 H44 0.9300 . ?
C46 C47 1.583(2) . ?
C46 H46A 0.9700 . ?
C46 H46B 0.9700 . ?
C47 C52 1.489(2) . ?
C47 C48 1.495(2) . ?
C48 C49 1.337(3) . ?
C48 H48 0.9300 . ?
C49 C50 1.494(3) . ?
C49 C54 1.536(2) . ?
C50 C51 1.499(3) . ?
C51 C52 1.342(2) . ?
C51 C58 1.537(3) . ?
C52 H52 0.9300 . ?
C54 C57 1.536(3) . ?
C54 C55 1.539(3) . ?
C54 C56 1.538(3) . ?
C55 H55A 0.9600 . ?
C55 H55B 0.9600 . ?
C55 H55C 0.9600 . ?
C56 H56A 0.9600 . ?
C56 H56B 0.9600 . ?
C56 H56C 0.9600 . ?
C57 H57A 0.9600 . ?
C57 H57B 0.9600 . ?
C57 H57C 0.9600 . ?
C58 C59 1.531(3) . ?
C58 C61 1.543(3) . ?
C58 C60 1.550(3) . ?
C59 H59A 0.9600 . ?
C59 H59B 0.9600 . ?
C59 H59C 0.9600 . ?
C60 H60A 0.9600 . ?
C60 H60B 0.9600 . ?
C60 H60C 0.9600 . ?
C61 H61A 0.9600 . ?
C61 H61B 0.9600 . ?
C61 H61C 0.9600 . ?
